data_1576481
loop_
_publ_author_name
'Yamamoto, Daiki'
'Yamasaki, Shun'
'Hashimoto, Takuya'

_publ_section_title
;
 Se-catalyzed enantioselective lactamization enabled by a
 <i>N</i>-fluorosulfonyl group: total synthesis of diaporisoindole A.
;
_journal_issue 6
_journal_name_full 'Chemical science'
_journal_page_first 3313
_journal_page_last 3319
_journal_paper_doi 10.1039/d5sc08502k
_journal_volume 17
_journal_year 2026
_chemical_formula_moiety 'C11 H11 F I N O3 S'
_chemical_formula_sum 'C11 H11 F I N O3 S'
_chemical_formula_weight 383.17
_space_group_crystal_system triclinic
_space_group_IT_number 2
_space_group_name_Hall '-P 1'
_space_group_name_H-M_alt 'P -1'
_atom_sites_solution_hydrogens geom
_atom_sites_solution_primary dual
_audit_creation_date 2025-04-04
_audit_creation_method
;
Olex2 1.5-ac6-020
(compiled 2024.02.14 svn.r2f8d729c for Rigaku Oxford Diffraction, GUI svn.r6966)
;
_audit_update_record
;
2025-08-25 deposited with the CCDC.	2025-12-15 downloaded from the CCDC.
;
_cell_angle_alpha 81.7530(10)
_cell_angle_beta 75.2280(10)
_cell_angle_gamma 78.6440(10)
_cell_formula_units_Z 2
_cell_length_a 7.32110(10)
_cell_length_b 8.01260(10)
_cell_length_c 11.50270(10)
_cell_measurement_reflns_used 13065
_cell_measurement_temperature 170.00(10)
_cell_measurement_theta_max 75.9320
_cell_measurement_theta_min 3.9670
_cell_volume 636.584(13)
_computing_cell_refinement 'CrysAlisPro 1.171.43.143a (Rigaku OD, 2024)'
_computing_data_collection 'CrysAlisPro 1.171.43.143a (Rigaku OD, 2024)'
_computing_data_reduction 'CrysAlisPro 1.171.43.143a (Rigaku OD, 2024)'
_computing_molecular_graphics 'Olex2 1.5-ac6-020 (Dolomanov et al., 2009)'
_computing_publication_material 'Olex2 1.5-ac6-020 (Dolomanov et al., 2009)'
_computing_structure_refinement 'SHELXL 2018/3 (Sheldrick, 2015)'
_computing_structure_solution 'SHELXT 2018/2 (Sheldrick, 2018)'
_diffrn_ambient_environment N~2~
_diffrn_ambient_temperature 170.00(10)
_diffrn_detector 'Hybrid Pixel Array Detector'
_diffrn_detector_area_resol_mean 10.0000
_diffrn_detector_type HyPix
_diffrn_measured_fraction_theta_full 0.999
_diffrn_measured_fraction_theta_max 0.942
_diffrn_measurement_details
;
List of Runs (angles in degrees, time in seconds):

  # Type    Start    End  Width  t~exp~   \w     \q     \k     \f   Frames
#--------------------------------------------------------------------------
  1  \w     -1.00  25.00   0.50    0.50    --  -46.62  60.00-172.00   52
  2  \w    -41.00 -15.00   0.50    0.50    --  -46.62  60.00-172.00   52
  3  \w    -24.00  29.00   0.50    0.50    --  -46.62  19.00-180.00  106
  4  \w    -26.00   9.00   0.50    0.50    --  -46.62  19.00 -30.00   70
  5  \w    -26.00  28.00   0.50    0.50    --  -46.62  19.00  90.00  108
  6  \w     24.00  69.00   0.50    0.50    --   46.62  77.00  90.00   90
  7  \w     90.00 120.00   0.50    0.50    --   46.62  77.00 150.00   60
  8  \w     95.00 120.00   0.50    0.50    --   46.62  77.00 -30.00   50
  9  \w     85.00 118.00   0.50    0.50    --   46.62  77.00 -90.00   66
 10  \w     24.00  67.00   0.50    0.50    --   46.62  77.00-150.00   86
 11  \w     30.00  61.00   0.50    0.50    --   46.62  60.00-172.00   62
 12  \w     23.00  65.00   0.50    0.50    --   46.62  77.00 -90.00   84
 13  \w     39.00  83.00   0.50    0.50    --   46.62  38.00-120.00   88
 14  \w     24.00  50.00   0.50    0.50    --   46.62  77.00 -30.00   52
 15  \w     35.00  85.00   0.50    0.50    --   46.62  38.00   0.00  100
 16  \w     34.00  96.00   0.50    0.50    --   46.62  57.00  60.00  124
 17  \w     24.00  50.00   0.50    0.50    --   46.62  77.00 150.00   52
 18  \w     41.00  79.00   0.50    0.50    --   46.62  38.00 150.00   76
 19  \w     86.00 113.00   0.50    0.50    --   46.62  38.00 150.00   54
 20  \w     80.00 105.00   0.50    0.50    --  105.44 -77.00 150.00   50
 21  \w     34.00  65.00   0.50    0.50    --  105.44 -77.00 150.00   62
 22  \w     35.00  64.00   0.50    0.50    --  105.44 -60.00  48.00   58
 23  \w     42.00  68.00   0.50    0.50    --  105.44 -61.00   0.00   52
 24  \w     45.00 103.00   0.50    0.50    --  105.44 -77.00 -30.00  116
 25  \w     45.00  72.00   0.50    0.50    --  105.44 -61.00-180.00   54
 26  \w     70.00 104.00   0.50    0.50    --  105.44 -94.00-180.00   68
 27  \w     56.00 108.00   0.50    0.50    --  105.44-125.00 -60.00  104
 28  \w     77.00 104.00   0.50    0.50    --  105.44 -94.00 -30.00   54
 29  \w     67.00 104.00   0.50    0.50    --  105.44 -94.00 -90.00   74
 30  \w     35.00  65.00   0.50    0.50    --  105.44 -94.00 -30.00   60
 31  \w     34.00  85.00   0.50    0.50    --   46.62-125.00 -30.00  102
 32  \w     63.00 103.00   0.50    0.50    --  105.44 -94.00  60.00   80
 33  \w     81.00 106.00   0.50    0.50    --  105.44-125.00 120.00   50
 34  \w     36.00  66.00   0.50    0.50    --  105.44-125.00 120.00   60
 35  \w     39.00 100.00   0.50    0.50    --  105.44 -94.00 150.00  122
 36  \w     95.00 174.00   0.50    0.50    --  105.44  45.00 -90.00  158
 37  \w     91.00 173.00   0.50    0.50    --  105.44  60.00-172.00  164
 38  \w     25.00  63.00   0.50    0.50    --   46.62 -60.00  48.00   76
 39  \w    -11.00  15.00   0.50    0.50    --   46.62 -60.00  48.00   52
 40  \w    -52.00 -20.00   0.50    0.50    --  -91.75  61.00 120.00   64
 41  \w    -48.00 -22.00   0.50    0.50    --  -91.75  45.00  60.00   52
 42  \w    -44.00 -19.00   0.50    0.50    --  -91.75  45.00  30.00   50
 43  \w    -50.00 -22.00   0.50    0.50    --  -91.75  45.00 -90.00   56
 44  \w    -56.00 -21.00   0.50    0.50    --  -91.75  60.00-172.00   70
 45  \w   -167.00 -77.00   0.50    0.50    --  -91.75 -15.00 -60.00  180
 46  \w   -164.00-121.00   0.50    0.50    --  -91.75 -77.00  60.00   86
 47  \w   -101.00 -69.00   0.50    0.50    --  -91.75 -77.00  60.00   64
 48  \w    -95.00 -69.00   0.50    0.50    --  -91.75 -77.00  30.00   52
 49  \w    -95.00 -69.00   0.50    0.50    --  -91.75 -77.00 -30.00   52
 50  \w    -96.00 -70.00   0.50    0.50    --  -91.75 -77.00 -60.00   52
 51  \w   -105.00 -69.00   0.50    0.50    --  -91.75 -77.00-120.00   72
 52  \w    -94.00 -68.00   0.50    0.50    --  -91.75 -77.00-180.00   52
 53  \w    -99.00 -68.00   0.50    0.50    --  -91.75 -76.00-141.38   62
 54  \w   -158.00-128.00   0.50    0.50    --  -91.75 -77.00-120.00   60
 55  \w    -94.00 -68.00   0.50    0.50    --  -91.75 -77.00   0.00   52
 56  \w   -104.00 -69.00   0.50    0.50    --  -91.75 -73.00  66.26   70
 57  \w    -95.00 -69.00   0.50    0.50    --  -91.75 -75.00 125.53   52
 58  \w    -95.00 -69.00   0.50    0.50    --  -91.75 -77.00 150.00   52
 59  \w   -105.00 -69.00   0.50    0.50    --  -91.75 -74.00 106.36   72
 60  \w   -142.00-116.00   0.50    0.50    --  -91.75 -74.00 106.36   52
 61  \w   -137.00-111.00   0.50    0.50    --  -91.75 -73.00  66.26   52
 62  \w   -156.00-117.00   0.50    0.50    --  -91.75 -66.00 154.81   78
 63  \w   -134.00 -70.00   0.50    0.50    --  -91.75 -71.00  88.18  128
 64  \w   -100.00 -74.00   0.50    0.50    --  -91.75 -66.00 154.81   52
 65  \w    -97.00 -71.00   0.50    0.50    --  -91.75 -72.00   5.05   52
 66  \w   -150.00 -74.00   0.50    0.50    --  -91.75 -63.00 111.54  152
 67  \w   -105.00 -74.00   0.50    0.50    --  -91.75 -65.00  19.92   62
 68  \w   -137.00 -74.00   0.50    0.50    --  -91.75 -61.00 -90.00  126
 69  \w   -100.00 -73.00   0.50    0.50    --  -91.75 -64.00-118.49   54
 70  \w    -98.00 -73.00   0.50    0.50    --  -91.75 -63.00-106.32   50
 71  \w   -110.00 -73.00   0.50    0.50    --  -91.75 -70.00-167.76   74
 72  \w   -164.00-119.00   0.50    0.50    --  -91.75 -70.00-167.76   90
 73  \w   -104.00 -76.00   0.50    0.50    --  -91.75 -61.00 -64.65   56
 74  \w   -100.00 -75.00   0.50    0.50    --  -91.75 -61.00 -30.00   50
 75  \w   -129.00-102.00   0.50    0.50    --  -91.75 -60.00  48.00   54
 76  \w   -159.00-133.00   0.50    0.50    --  -91.75 -60.00  48.00   52
 77  \w   -154.00-119.00   0.50    0.50    --  -91.75 -45.00   0.00   70
 78  \w   -113.00 -77.00   0.50    0.50    --  -91.75 -45.00   0.00   72
 79  \w   -146.00-120.00   0.50    0.50    --  -91.75 -58.00 139.73   52
 80  \w   -115.00 -77.00   0.50    0.50    --  -91.75 -58.00 139.73   76
 81  \w   -112.00 -86.00   0.50    0.50    --  -46.62 -60.00  48.00   52
 82  \w    -79.00 -33.00   0.50    0.50    --  -91.75 125.00-120.00   92
 83  \w    -58.00 -22.00   0.50    0.50    --  -91.75 125.00-150.00   72
 84  \w    -79.00 -45.00   0.50    0.50    --  -46.62 -60.00  48.00   68
 85  \w    -50.00 -24.00   0.50    0.50    --  -46.62 -77.00   0.00   52
 86  \w    -49.00 -23.00   0.50    0.50    --  -46.62 -77.00 -30.00   52
 87  \w    -96.00 -70.00   0.50    0.50    --  -46.62 -77.00 -30.00   52
;
_diffrn_measurement_device 'four-circle diffractometer'
_diffrn_measurement_device_type 'XtaLAB Synergy, Dualflex, HyPix'
_diffrn_measurement_method '\w scans'
_diffrn_orient_matrix_type 'CrysAlisPro convention (1999,Acta A55,543-557)'
_diffrn_orient_matrix_UB_11 0.0919773000
_diffrn_orient_matrix_UB_12 0.1262439000
_diffrn_orient_matrix_UB_13 0.0466758000
_diffrn_orient_matrix_UB_21 -0.0769091000
_diffrn_orient_matrix_UB_22 0.1454807000
_diffrn_orient_matrix_UB_23 -0.0870806000
_diffrn_orient_matrix_UB_31 -0.1853411000
_diffrn_orient_matrix_UB_32 0.0416045000
_diffrn_orient_matrix_UB_33 0.0980320000
_diffrn_radiation_monochromator mirror
_diffrn_radiation_probe x-ray
_diffrn_radiation_type 'Cu K\a'
_diffrn_radiation_wavelength 1.54184
_diffrn_reflns_av_R_equivalents 0.0443
_diffrn_reflns_av_unetI/netI 0.0243
_diffrn_reflns_Laue_measured_fraction_full 0.999
_diffrn_reflns_Laue_measured_fraction_max 0.942
_diffrn_reflns_limit_h_max 8
_diffrn_reflns_limit_h_min -9
_diffrn_reflns_limit_k_max 10
_diffrn_reflns_limit_k_min -9
_diffrn_reflns_limit_l_max 14
_diffrn_reflns_limit_l_min -13
_diffrn_reflns_number 14150
_diffrn_reflns_point_group_measured_fraction_full 0.999
_diffrn_reflns_point_group_measured_fraction_max 0.942
_diffrn_reflns_theta_full 67.684
_diffrn_reflns_theta_max 76.097
_diffrn_reflns_theta_min 3.994
_diffrn_source 'micro-focus sealed X-ray tube'
_diffrn_source_type 'PhotonJet (Cu) X-ray Source'
_exptl_absorpt_coefficient_mu 21.442
_exptl_absorpt_correction_T_max 1.00000
_exptl_absorpt_correction_T_min 0.41310
_exptl_absorpt_correction_type multi-scan
_exptl_absorpt_process_details
;
CrysAlisPro 1.171.43.143a (Rigaku Oxford Diffraction, 2024)
Empirical absorption correction using spherical harmonics,
implemented in SCALE3 ABSPACK scaling algorithm.
;
_exptl_crystal_colour colourless
_exptl_crystal_colour_primary colourless
_exptl_crystal_density_diffrn 1.999
_exptl_crystal_description block
_exptl_crystal_F_000 372
_exptl_crystal_size_max 0.15
_exptl_crystal_size_mid 0.15
_exptl_crystal_size_min 0.15
_refine_diff_density_max 0.510
_refine_diff_density_min -1.487
_refine_diff_density_rms 0.112
_refine_ls_extinction_method none
_refine_ls_goodness_of_fit_ref 1.066
_refine_ls_hydrogen_treatment constr
_refine_ls_matrix_type full
_refine_ls_number_parameters 163
_refine_ls_number_reflns 2498
_refine_ls_number_restraints 0
_refine_ls_restrained_S_all 1.066
_refine_ls_R_factor_all 0.0263
_refine_ls_R_factor_gt 0.0261
_refine_ls_shift/su_max 0.000
_refine_ls_shift/su_mean 0.000
_refine_ls_structure_factor_coef Fsqd
_refine_ls_weighting_details 'w=1/[\s^2^(Fo^2^)+(0.0345P)^2^+1.1984P] where P=(Fo^2^+2Fc^2^)/3'
_refine_ls_weighting_scheme calc
_refine_ls_wR_factor_gt 0.0668
_refine_ls_wR_factor_ref 0.0669
_reflns_Friedel_coverage 0.000
_reflns_number_gt 2473
_reflns_number_total 2498
_reflns_threshold_expression 'I > 2\s(I)'
_cod_data_source_file d5sc08502k2.cif
_cod_data_source_block exp_371_auto
_cod_original_cell_volume 636.584(14)
_cod_database_code 1576481
_shelx_shelxl_version_number 2018/3
_chemical_oxdiff_formula 'C11 H11 F1 I1 N1 O3 S1'
_shelx_space_group_comment
;
The symmetry employed for this shelxl refinement is uniquely defined
by the following loop, which should always be used as a source of
symmetry information in preference to the above space-group names.
They are only intended as comments.
;
_olex2_refinement_description
;
1.a Secondary CH2 refined with riding coordinates:
 C00D(H00A,H00D), C00E(H00E,H00F), C00F(H00G,H00H)
1.b Aromatic/amide H refined with riding coordinates:
 C00B(H00B), C00C(H00C), C00G(H00I), C00H(H00J), C00I(H00K)
;
_olex2_submission_special_instructions 'No special instructions were received'
_oxdiff_exptl_absorpt_empirical_details
;
Empirical correction (ABSPACK) includes:
- Absorption correction using spherical harmonics
- Frame scaling
;
_oxdiff_exptl_absorpt_empirical_full_max 2.083
_oxdiff_exptl_absorpt_empirical_full_min 0.629

loop_
_space_group_symop_operation_xyz
'x, y, z'
'-x, -y, -z'

loop_
_atom_site_label
_atom_site_type_symbol
_atom_site_fract_x
_atom_site_fract_y
_atom_site_fract_z
_atom_site_U_iso_or_equiv
_atom_site_adp_type
_atom_site_occupancy
_atom_site_site_symmetry_order
_atom_site_calc_flag
_atom_site_refinement_flags_posn
_atom_site_refinement_flags_adp
_atom_site_refinement_flags_occupancy
_atom_site_disorder_assembly
_atom_site_disorder_group
I001 I 0.76334(3) -0.02997(2) 0.86858(2) 0.02882(9) Uani 1 1 d . . . . .
S002 S 0.98173(11) 0.43099(10) 0.75701(8) 0.02669(18) Uani 1 1 d . . . . .
F003 F 1.1202(3) 0.2849(3) 0.8025(2) 0.0393(5) Uani 1 1 d . . . . .
O004 O 1.1189(3) 0.2024(3) 0.5643(2) 0.0303(5) Uani 1 1 d . . . . .
O005 O 0.8610(4) 0.5121(3) 0.8565(2) 0.0338(6) Uani 1 1 d . . . . .
N006 N 0.8568(3) 0.3342(3) 0.6980(2) 0.0164(5) Uani 1 1 d . . . . .
O007 O 1.0941(4) 0.5287(3) 0.6630(2) 0.0369(6) Uani 1 1 d . . . . .
C008 C 0.5340(4) 0.5150(3) 0.7511(3) 0.0159(5) Uani 1 1 d . . . . .
C009 C 0.6455(4) 0.3323(3) 0.7433(2) 0.0149(5) Uani 1 1 d . . . . .
C00A C 0.9482(4) 0.2302(4) 0.6031(3) 0.0201(6) Uani 1 1 d . . . . .
C00B C 0.5788(4) 0.6368(4) 0.6540(3) 0.0208(6) Uani 1 1 d . . . . .
H00B H 0.680908 0.606743 0.586723 0.025 Uiso 1 1 calc R U . . .
C00C C 0.3833(4) 0.5608(4) 0.8487(3) 0.0199(6) Uani 1 1 d . . . . .
H00C H 0.351922 0.479265 0.916035 0.024 Uiso 1 1 calc R U . . .
C00D C 0.6028(4) 0.2251(4) 0.8654(3) 0.0208(6) Uani 1 1 d . . . . .
H00A H 0.464493 0.218125 0.888353 0.025 Uiso 1 1 calc R U . . .
H00D H 0.629989 0.284900 0.927100 0.025 Uiso 1 1 calc R U . . .
C00E C 0.7952(5) 0.1664(4) 0.5647(3) 0.0245(6) Uani 1 1 d . . . . .
H00E H 0.810360 0.040213 0.579581 0.029 Uiso 1 1 calc R U . . .
H00F H 0.802424 0.199689 0.477615 0.029 Uiso 1 1 calc R U . . .
C00F C 0.6048(4) 0.2487(4) 0.6401(3) 0.0216(6) Uani 1 1 d . . . . .
H00G H 0.522351 0.161163 0.674968 0.026 Uiso 1 1 calc R U . . .
H00H H 0.537527 0.336746 0.588876 0.026 Uiso 1 1 calc R U . . .
C00G C 0.4758(5) 0.8017(4) 0.6544(3) 0.0246(6) Uani 1 1 d . . . . .
H00I H 0.509004 0.884356 0.588175 0.030 Uiso 1 1 calc R U . . .
C00H C 0.2785(4) 0.7259(4) 0.8479(3) 0.0239(6) Uani 1 1 d . . . . .
H00J H 0.174821 0.755756 0.914332 0.029 Uiso 1 1 calc R U . . .
C00I C 0.3238(5) 0.8466(4) 0.7514(3) 0.0260(7) Uani 1 1 d . . . . .
H00K H 0.252005 0.959059 0.751258 0.031 Uiso 1 1 calc R U . . .

loop_
_atom_site_aniso_label
_atom_site_aniso_U_11
_atom_site_aniso_U_22
_atom_site_aniso_U_33
_atom_site_aniso_U_23
_atom_site_aniso_U_13
_atom_site_aniso_U_12
I001 0.02645(13) 0.01842(13) 0.03330(13) 0.00657(8) -0.00267(9) 0.00357(8)
S002 0.0179(3) 0.0291(4) 0.0378(4) -0.0167(3) -0.0085(3) -0.0028(3)
F003 0.0404(12) 0.0313(11) 0.0530(13) -0.0046(9) -0.0298(11) 0.0031(9)
O004 0.0228(12) 0.0317(13) 0.0318(12) -0.0095(10) 0.0037(10) -0.0024(10)
O005 0.0282(12) 0.0407(14) 0.0388(14) -0.0233(11) -0.0121(11) -0.0014(11)
N006 0.0157(11) 0.0156(11) 0.0190(11) -0.0060(9) -0.0041(9) -0.0020(9)
O007 0.0478(15) 0.0331(13) 0.0404(14) 0.0079(11) -0.0195(12) -0.0279(12)
C008 0.0174(13) 0.0136(13) 0.0193(13) -0.0042(10) -0.0092(11) -0.0003(10)
C009 0.0138(13) 0.0134(13) 0.0175(13) -0.0023(10) -0.0037(10) -0.0011(10)
C00A 0.0237(16) 0.0156(13) 0.0184(13) -0.0007(11) -0.0013(12) -0.0028(12)
C00B 0.0226(15) 0.0200(14) 0.0206(14) -0.0010(11) -0.0069(12) -0.0034(12)
C00C 0.0207(14) 0.0204(14) 0.0199(14) -0.0038(11) -0.0089(11) 0.0003(11)
C00D 0.0203(14) 0.0159(14) 0.0214(14) 0.0019(11) -0.0032(11) 0.0034(11)
C00E 0.0293(17) 0.0231(15) 0.0230(14) -0.0109(12) -0.0047(13) -0.0047(13)
C00F 0.0211(15) 0.0209(14) 0.0265(15) -0.0090(12) -0.0096(12) -0.0019(12)
C00G 0.0288(17) 0.0188(15) 0.0296(16) 0.0013(12) -0.0148(13) -0.0040(13)
C00H 0.0204(15) 0.0263(16) 0.0258(15) -0.0120(12) -0.0090(12) 0.0053(12)
C00I 0.0286(17) 0.0166(14) 0.0369(18) -0.0073(13) -0.0181(14) 0.0037(12)

loop_
_atom_type_symbol
_atom_type_description
_atom_type_scat_dispersion_real
_atom_type_scat_dispersion_imag
_atom_type_scat_source
C C 0.0181 0.0091 'International Tables Vol C Tables 4.2.6.8 and 6.1.1.4'
H H 0.0000 0.0000 'International Tables Vol C Tables 4.2.6.8 and 6.1.1.4'
F F 0.0727 0.0534 'International Tables Vol C Tables 4.2.6.8 and 6.1.1.4'
I I -0.3257 6.8362 'International Tables Vol C Tables 4.2.6.8 and 6.1.1.4'
N N 0.0311 0.0180 'International Tables Vol C Tables 4.2.6.8 and 6.1.1.4'
O O 0.0492 0.0322 'International Tables Vol C Tables 4.2.6.8 and 6.1.1.4'
S S 0.3331 0.5567 'International Tables Vol C Tables 4.2.6.8 and 6.1.1.4'

loop_
_geom_angle_atom_site_label_1
_geom_angle_atom_site_label_2
_geom_angle_atom_site_label_3
_geom_angle
_geom_angle_site_symmetry_1
_geom_angle_site_symmetry_3
_geom_angle_publ_flag
F003 S002 N006 103.12(12) . . ?
O005 S002 F003 108.87(15) . . ?
O005 S002 N006 109.32(13) . . ?
O005 S002 O007 119.17(17) . . ?
O007 S002 F003 106.47(16) . . ?
O007 S002 N006 108.68(14) . . ?
C009 N006 S002 124.96(19) . . ?
C00A N006 S002 120.4(2) . . ?
C00A N006 C009 114.4(2) . . ?
C00B C008 C009 118.5(3) . . ?
C00B C008 C00C 119.0(3) . . ?
C00C C008 C009 122.4(3) . . ?
N006 C009 C008 110.6(2) . . ?
N006 C009 C00D 111.1(2) . . ?
N006 C009 C00F 100.8(2) . . ?
C008 C009 C00F 110.5(2) . . ?
C00D C009 C008 111.1(2) . . ?
C00D C009 C00F 112.3(2) . . ?
O004 C00A N006 123.5(3) . . ?
O004 C00A C00E 128.9(3) . . ?
N006 C00A C00E 107.6(2) . . ?
C00G C00B C008 120.6(3) . . ?
C00H C00C C008 120.2(3) . . ?
C009 C00D I001 114.59(19) . . ?
C00A C00E C00F 106.3(2) . . ?
C00E C00F C009 108.4(2) . . ?
C00B C00G C00I 120.3(3) . . ?
C00I C00H C00C 120.6(3) . . ?
C00H C00I C00G 119.3(3) . . ?

loop_
_geom_bond_atom_site_label_1
_geom_bond_atom_site_label_2
_geom_bond_distance
_geom_bond_site_symmetry_2
_geom_bond_publ_flag
I001 C00D 2.148(3) . ?
S002 F003 1.516(2) . ?
S002 O005 1.409(3) . ?
S002 N006 1.627(2) . ?
S002 O007 1.420(3) . ?
O004 C00A 1.202(4) . ?
N006 C009 1.503(4) . ?
N006 C00A 1.415(4) . ?
C008 C009 1.532(4) . ?
C008 C00B 1.391(4) . ?
C008 C00C 1.393(4) . ?
C009 C00D 1.530(4) . ?
C009 C00F 1.560(4) . ?
C00A C00E 1.501(4) . ?
C00B C00G 1.386(4) . ?
C00C C00H 1.392(4) . ?
C00E C00F 1.522(4) . ?
C00G C00I 1.392(5) . ?
C00H C00I 1.381(5) . ?
